data_1535647
loop_
_publ_author_name
'Buhl, J.C.'
'Gesing, T.M.'
'Kerkamm, I.'
'Gurris, C.'

_publ_section_title
;
 Synthesis and crystal structure of cyanate sodalite (Na8 (O C N)2) (Al6S
 i6 O24)
;
_journal_name_full 'Microporous and Mesoporous Materials'
_journal_page_first 145
_journal_page_last 153
_journal_volume 65
_journal_year 2003
_chemical_formula_sum 'C2 Al6 N2 Na8 O26 Si6'
_chemical_name_systematic '(Na8 (O C N)2) (Al6 Si6 O24)'
_space_group_IT_number 218
_symmetry_space_group_name_Hall 'P -4n 2 3'
_symmetry_space_group_name_H-M 'P -4 3 n'
_cell_angle_alpha 90
_cell_angle_beta 90
_cell_angle_gamma 90
_cell_formula_units_Z 1
_cell_length_a 8.9932
_cell_length_b 8.9932
_cell_length_c 8.9932
_cell_volume 727.349
_citation_journal_id_ASTM MIMMFJ
_cod_data_source_file Buhl_MIMMFJ_2003_1195.cif
_cod_data_source_block C2Al6N2Na8O26Si6
_cod_original_cell_volume 727.3489
_cod_database_code 1535647

loop_
_symmetry_equiv_pos_as_xyz
x,y,z
y+1/2,-x+1/2,-z+1/2
-x,-y,z
-y+1/2,x+1/2,-z+1/2
x,-y,-z
-y+1/2,-x+1/2,z+1/2
-x,y,-z
y+1/2,x+1/2,z+1/2
z,x,y
x+1/2,-z+1/2,-y+1/2
-z,-x,y
-x+1/2,z+1/2,-y+1/2
z,-x,-y
-x+1/2,-z+1/2,y+1/2
-z,x,-y
x+1/2,z+1/2,y+1/2
y,z,x
y,-z,-x
-z+1/2,-y+1/2,x+1/2
-y,z,-x
z+1/2,y+1/2,x+1/2
-y,-z,x
-z+1/2,y+1/2,-x+1/2
z+1/2,-y+1/2,-x+1/2

loop_
_atom_site_label
_atom_site_type_symbol
_atom_site_fract_x
_atom_site_fract_y
_atom_site_fract_z
_atom_site_occupancy
_atom_site_U_iso_or_equiv
O2 O-2 0.1442 0 0 0.1667 0.0
O1 O-2 0.1383 0.151 0.4467 1 0.0
C1 C+4 0 0 0 1 0.0
Na1 Na+1 0.1937 0.1937 0.1937 1 0.0
Si1 Si+4 0.25 0.5 0 1 0.0
N1 N-3 0.1442 0 0 0.1667 0.0
Al1 Al+3 0.25 0 0.5 1 0.0
